data_7100481
loop_
_publ_author_name
'Archan Dey'
'Gautam R. Desiraju'

_publ_section_title
;
Correlation between molecular
dipole moment and centrosymmetry
in some crystalline diphenyl ethers.
;
_journal_name_full 'Chemical Communications'
_journal_paper_doi 10.1039/b502516h
_journal_year 2005
_chemical_formula_moiety 'C13 H8 I N O'
_chemical_formula_sum 'C13 H8 I N O'
_chemical_formula_weight 321.10
_chemical_melting_point 354
_chemical_name_common 4-(4-Iodophenoxy)benzonitrile
_space_group_IT_number 19
_space_group_name_Hall 'P 2ac 2ab'
_space_group_name_H-M_alt 'P 21 21 21'
_symmetry_cell_setting orthorhombic
_symmetry_space_group_name_Hall 'P 2ac 2ab'
_symmetry_space_group_name_H-M 'P 21 21 21'
_cell_angle_alpha 90.00
_cell_angle_beta 90.00
_cell_angle_gamma 90.00
_cell_formula_units_Z 4
_cell_length_a 5.325(4)
_cell_length_b 7.960(5)
_cell_length_c 28.285(19)
_cell_measurement_temperature 298(2)
_cell_volume 1198.8(14)
_diffrn_ambient_temperature 298(2)
_exptl_crystal_density_diffrn 1.779
_cod_depositor_comments
;
The following automatic conversions were performed:
'_symmetry_cell_setting' value 'Orthorhombic' changed to 'orthorhombic'
according to '/home/saulius/struct/CIF-dictionaries/cif_core.dic'
dictionary named 'cif_core.dic' version 2.4.1 from 2010-06-29.

Automatic conversion script
Id: cif_fix_enum 1527 2010-12-29 10:47:43Z saulius 
;
_cod_database_code 7100481

loop_
_symmetry_equiv_pos_as_xyz
'x, y, z'
'-x+1/2, -y, z+1/2'
'-x, y+1/2, -z+1/2'
'x+1/2, -y+1/2, -z'

loop_
_atom_site_label
_atom_site_type_symbol
_atom_site_fract_x
_atom_site_fract_y
_atom_site_fract_z
_atom_site_U_iso_or_equiv
_atom_site_adp_type
_atom_site_occupancy
_atom_site_symmetry_multiplicity
_atom_site_calc_flag
_atom_site_refinement_flags
_atom_site_disorder_assembly
_atom_site_disorder_group
I1 I 0.14590(10) 1.01198(6) -0.103482(16) 0.0658(2) Uani 1 1 d . . .
C1 C 0.2199(11) 1.0071(8) -0.0304(2) 0.0435(14) Uani 1 1 d . . .
C6 C 0.3114(11) 1.0071(9) 0.0651(2) 0.0471(15) Uani 1 1 d . . .
C5 C 0.1051(12) 1.0841(9) 0.0477(3) 0.0488(17) Uani 1 1 d . . .
H5 H -0.0067 1.1367 0.0682 0.059 Uiso 1 1 calc R . .
C2 C 0.4288(14) 0.9308(8) -0.0137(3) 0.0520(18) Uani 1 1 d . . .
H2 H 0.5398 0.8792 -0.0346 0.062 Uiso 1 1 calc R . .
C3 C 0.0594(14) 1.0851(8) -0.0006(3) 0.0484(17) Uani 1 1 d . . .
H3 H -0.0817 1.1395 -0.0125 0.058 Uiso 1 1 calc R . .
C4 C 0.4777(12) 0.9296(8) 0.0351(3) 0.0489(18) Uani 1 1 d . . .
H4 H 0.6206 0.8771 0.0469 0.059 Uiso 1 1 calc R . .
O1 O 0.3778(8) 1.0072(7) 0.11247(17) 0.0686(14) Uani 1 1 d . . .
C7 C 0.1863(11) 1.0091(11) 0.1453(2) 0.0551(19) Uani 1 1 d . . .
C10 C -0.1847(13) 1.0112(10) 0.2125(2) 0.0568(17) Uani 1 1 d . . .
C9 C -0.128(2) 0.8666(10) 0.1885(3) 0.078(3) Uani 1 1 d . . .
H9 H -0.2136 0.7677 0.1954 0.093 Uiso 1 1 calc R . .
C12 C 0.133(2) 1.1564(9) 0.1689(3) 0.066(2) Uani 1 1 d . . .
H12 H 0.2196 1.2548 0.1619 0.079 Uiso 1 1 calc R . .
C11 C -0.051(2) 1.1544(10) 0.2028(3) 0.071(3) Uani 1 1 d . . .
H11 H -0.0857 1.2522 0.2196 0.086 Uiso 1 1 calc R . .
C8 C 0.0549(18) 0.8673(11) 0.1539(3) 0.070(3) Uani 1 1 d . . .
H8 H 0.0876 0.7705 0.1366 0.083 Uiso 1 1 calc R . .
C13 C -0.3717(17) 1.0093(10) 0.2495(3) 0.073(2) Uani 1 1 d . . .
N1 N -0.5151(17) 1.0093(10) 0.2788(3) 0.094(2) Uani 1 1 d . . .

loop_
_atom_site_aniso_label
_atom_site_aniso_U_11
_atom_site_aniso_U_22
_atom_site_aniso_U_33
_atom_site_aniso_U_23
_atom_site_aniso_U_13
_atom_site_aniso_U_12
I1 0.0806(4) 0.0683(3) 0.0486(3) -0.0004(2) -0.0042(2) 0.0050(4)
C1 0.041(3) 0.044(3) 0.046(3) -0.004(3) -0.004(3) 0.001(4)
C6 0.038(3) 0.051(3) 0.053(4) 0.009(4) 0.001(3) -0.001(5)
C5 0.028(4) 0.055(4) 0.063(5) 0.000(3) 0.007(3) 0.005(3)
C2 0.047(4) 0.057(4) 0.052(4) -0.007(3) 0.009(4) 0.002(3)
C3 0.039(4) 0.052(4) 0.054(4) 0.005(3) -0.004(4) 0.008(3)
C4 0.025(3) 0.057(4) 0.065(5) 0.011(3) -0.007(3) 0.003(3)
O1 0.055(3) 0.101(4) 0.050(3) 0.005(3) -0.007(2) -0.002(4)
C7 0.043(3) 0.073(5) 0.049(4) -0.001(4) -0.004(3) -0.007(7)
C10 0.064(4) 0.070(5) 0.037(3) 0.012(4) -0.002(3) 0.006(6)
C9 0.099(7) 0.066(5) 0.069(5) -0.007(4) 0.012(7) -0.024(6)
C12 0.078(6) 0.057(4) 0.062(5) 0.001(4) 0.001(6) -0.009(5)
C11 0.093(8) 0.060(5) 0.060(5) -0.003(4) 0.003(5) 0.001(5)
C8 0.081(7) 0.073(5) 0.055(5) -0.022(4) 0.012(5) -0.010(5)
C13 0.088(5) 0.074(5) 0.057(5) 0.000(5) 0.010(5) 0.000(8)
N1 0.117(6) 0.094(5) 0.071(5) 0.001(5) 0.039(5) 0.012(6)

loop_
_geom_bond_atom_site_label_1
_geom_bond_atom_site_label_2
_geom_bond_distance
_geom_bond_site_symmetry_2
_geom_bond_publ_flag
I1 C1 2.106(6) . ?
C1 C3 1.351(9) . ?
C1 C2 1.352(10) . ?
C6 C5 1.350(9) . ?
C6 C4 1.373(10) . ?
C6 O1 1.386(8) . ?
C5 C3 1.388(10) . ?
C5 H5 0.9300 . ?
C2 C4 1.405(9) . ?
C2 H2 0.9300 . ?
C3 H3 0.9300 . ?
C4 H4 0.9300 . ?
O1 C7 1.380(8) . ?
C7 C8 1.350(11) . ?
C7 C12 1.378(11) . ?
C10 C9 1.371(11) . ?
C10 C11 1.372(11) . ?
C10 C13 1.444(11) . ?
C9 C8 1.381(12) . ?
C9 H9 0.9300 . ?
C12 C11 1.371(12) . ?
C12 H12 0.9300 . ?
C11 H11 0.9300 . ?
C8 H8 0.9300 . ?
C13 N1 1.125(10) . ?

loop_
_cod_related_entry_id
_cod_related_entry_database
_cod_related_entry_code
1 ChemSpider 21150420
